data_2011334
loop_
_publ_author_name
'Wieczorrek, Carsten'

_publ_section_title
;
 Tetraiodide von Tris(1,2-ethandiamin)komplexen der Metalle Zink und
 Nickel
;
_journal_issue 9
_journal_name_full 'Acta Crystallographica Section C'
_journal_page_first 1079
_journal_page_last 1081
_journal_paper_doi 10.1107/S0108270100008829
_journal_volume 56
_journal_year 2000
_chemical_formula_iupac '[Zn(C2 H8 N2 )3 ][I3 ]I '
_chemical_formula_moiety 'C6 H24 N6 Zn 2+ ,  I3 - , I -'
_chemical_formula_sum 'C6 H24 I4 N6 Zn'
_chemical_formula_weight 753.28
_chemical_melting_point 457
_chemical_name_common Tris-Ethylendiamin-zinktetraiodid
_chemical_name_systematic
;
 Tris(1,2-ethandiamin)zinktriiodid-iodid
;
_space_group_IT_number 122
_symmetry_cell_setting tetragonal
_symmetry_space_group_name_Hall 'I -4 2bw'
_symmetry_space_group_name_H-M 'I -4 2 d'
_audit_creation_method SHELXL-97
_cell_angle_alpha 90.00
_cell_angle_beta 90.00
_cell_angle_gamma 90.00
_cell_formula_units_Z 8
_cell_length_a 14.7420(10)
_cell_length_b 14.742
_cell_length_c 17.7910(10)
_cell_measurement_reflns_used 5000
_cell_measurement_temperature 293(2)
_cell_measurement_theta_max 25.18
_cell_measurement_theta_min 2.76
_cell_volume 3866.5(3)
_computing_cell_refinement
;
 IPDS-Programmsystem
;
_computing_data_collection
;
 IPDS-Programmsystem
 (Stoe & Cie, 1996/97)
;
_computing_data_reduction
;
 IPDS-Programmsystem
;
_computing_molecular_graphics 'DIAMOND (Brandenburg, 1998)'
_computing_publication_material
;
WINGX  (Farrugia, 1998), PARST95 (Nardelli, 1995), PLATON96 (Spek, 1996),
CIFEDIT (Wieczorrek, 1999)
;
_computing_structure_refinement 'SHELXL97 (Sheldrick, 1997)'
_computing_structure_solution 'SIR92 (Altomare et al., 1994)'
_diffrn_ambient_temperature 293(2)
_diffrn_detector_area_resol_mean 44.4
_diffrn_measured_fraction_theta_full .992
_diffrn_measured_fraction_theta_max .992
_diffrn_measurement_device_type 'Stoe & Cie. IPDS'
_diffrn_measurement_method 'oszillation scans'
_diffrn_radiation_monochromator graphite
_diffrn_radiation_source 'fine-focus sealed tube'
_diffrn_radiation_type MoK\a
_diffrn_radiation_wavelength .71073
_diffrn_reflns_av_R_equivalents .0765
_diffrn_reflns_av_sigmaI/netI .0300
_diffrn_reflns_limit_h_max 17
_diffrn_reflns_limit_h_min -17
_diffrn_reflns_limit_k_max 17
_diffrn_reflns_limit_k_min -17
_diffrn_reflns_limit_l_max 21
_diffrn_reflns_limit_l_min -21
_diffrn_reflns_number 16727
_diffrn_reflns_theta_full 25.18
_diffrn_reflns_theta_max 25.18
_diffrn_reflns_theta_min 2.76
_exptl_absorpt_coefficient_mu 7.652
_exptl_absorpt_correction_T_max .232
_exptl_absorpt_correction_T_min .174
_exptl_absorpt_correction_type numerical
_exptl_absorpt_process_details
;
 Die Absorptionskorrektur wurde unter WINGX V1.61 nach den
 Pyramidenfl\"achen <101> durchgef\"uhrt (Alcock 1970).
;
_exptl_crystal_colour 'clear dark red'
_exptl_crystal_density_diffrn 2.588
_exptl_crystal_density_meas ?
_exptl_crystal_density_method 'not measured'
_exptl_crystal_description 'tetragonale Bipyramide nach <101>'
_exptl_crystal_F_000 2752
_exptl_crystal_size_max .40
_exptl_crystal_size_mid .36
_exptl_crystal_size_min .36
_refine_diff_density_max .472
_refine_diff_density_min -.480
_refine_ls_abs_structure_details 'Flack (1983)'
_refine_ls_abs_structure_Flack -.02(4)
_refine_ls_extinction_coef .00167(5)
_refine_ls_extinction_method 'SHELXL97 (Sheldrick, 1997)'
_refine_ls_goodness_of_fit_ref 1.094
_refine_ls_hydrogen_treatment constr
_refine_ls_matrix_type full
_refine_ls_number_parameters 82
_refine_ls_number_reflns 1730
_refine_ls_number_restraints 0
_refine_ls_restrained_S_all 1.094
_refine_ls_R_factor_all .0218
_refine_ls_R_factor_gt .0196
_refine_ls_shift/su_max .001
_refine_ls_shift/su_mean .000
_refine_ls_structure_factor_coef Fsqd
_refine_ls_weighting_details 'calc w = 1/[\s^2^(Fo^2^)+7.2246P] where P=(Fo^2^+2Fc^2^)/3'
_refine_ls_weighting_scheme calc
_refine_ls_wR_factor_ref .0420
_reflns_number_gt 1631
_reflns_number_total 1730
_reflns_threshold_expression I>2\s(I)
_cod_data_source_file jz1409.cif
_cod_data_source_block I
_cod_depositor_comments
;
The following automatic conversions were performed:

'_exptl_crystal_density_meas' value 'not measured' was changed to '?'
- the value is perceived as not measured.

Automatic conversion script
Id: cif_fix_values 3008 2015-01-20 13:52:24Z robertas 
;
_cod_database_code 2011334
_cod_database_fobs_code 2011334

loop_
_symmetry_equiv_pos_as_xyz
'x, y, z'
'-x, -y, z'
'x, -y+1/2, -z+1/4'
'-x, y+1/2, -z+1/4'
'y, x+1/2, z+1/4'
'-y, -x+1/2, z+1/4'
'-y, x, -z'
'y, -x, -z'
'x+1/2, y+1/2, z+1/2'
'-x+1/2, -y+1/2, z+1/2'
'x+1/2, -y+1, -z+3/4'
'-x+1/2, y+1, -z+3/4'
'y+1/2, x+1, z+3/4'
'-y+1/2, -x+1, z+3/4'
'-y+1/2, x+1/2, -z+1/2'
'y+1/2, -x+1/2, -z+1/2'

loop_
_atom_site_label
_atom_site_fract_x
_atom_site_fract_y
_atom_site_fract_z
_atom_site_U_iso_or_equiv
_atom_site_adp_type
_atom_site_calc_flag
_atom_site_refinement_flags
_atom_site_occupancy
_atom_site_disorder_assembly
_atom_site_disorder_group
_atom_site_type_symbol
I1 .5000 .5000 .37741(3) .05352(15) Uani d S 1 . . I
I2 .60152(2) .67050(2) .37813(2) .05671(12) Uani d . 1 . . I
I3 .60136(3) 1.2500 .1250 .05170(14) Uani d S 1 . . I
Zn .7500 1.22777(4) .3750 .03157(15) Uani d S 1 . . Zn
N1 .6774(3) 1.1293(2) .3066(2) .0374(9) Uani d . 1 . . N
H1A .6789 1.1462 .2580 .070(8) Uiso calc R 1 . . H
H1B .7039 1.0745 .3107 .070(8) Uiso calc R 1 . . H
C2 .5827(3) 1.1242(4) .3326(3) .0511(15) Uani d . 1 . . C
H2A .5558 1.0674 .3162 .055(7) Uiso calc R 1 . . H
H2B .5479 1.1735 .3109 .055(7) Uiso calc R 1 . . H
C3 .5793(4) 1.1301(4) .4172(3) .0538(15) Uani d . 1 . . C
H3A .5167 1.1302 .4340 .055(7) Uiso calc R 1 . . H
H3B .6095 1.0779 .4390 .055(7) Uiso calc R 1 . . H
N4 .6244(3) 1.2135(3) .4418(2) .0429(10) Uani d . 1 . . N
H4A .6377 1.2102 .4911 .070(8) Uiso calc R 1 . . H
H4B .5879 1.2616 .4342 .070(8) Uiso calc R 1 . . H
N5 .8016(3) 1.3420(3) .4414(2) .0391(9) Uani d . 1 . . N
H5A .7912 1.3322 .4906 .070(8) Uiso calc R 1 . . H
H5B .8618 1.3479 .4345 .070(8) Uiso calc R 1 . . H
C6 .7546(5) 1.4251(3) .4168(2) .0401(10) Uani d . 1 . . C
H6A .7887 1.4780 .4327 .055(7) Uiso calc R 1 . . H
H6B .6950 1.4280 .4397 .055(7) Uiso calc R 1 . . H

loop_
_atom_site_aniso_label
_atom_site_aniso_U_11
_atom_site_aniso_U_22
_atom_site_aniso_U_33
_atom_site_aniso_U_12
_atom_site_aniso_U_13
_atom_site_aniso_U_23
I1 .0391(2) .0808(3) .0407(2) .0155(2) .000 .000
I2 .0615(2) .0646(2) .04400(19) .00266(16) .0059(2) -.01274
I3 .0348(2) .0841(3) .0363(2) .000 .000 .0055(3)
Zn .0348(3) .0317(3) .0282(3) .000 -.0011(3) .000
N1 .042(2) .035(2) .035(2) -.0011(18) -.0024(17) -.0025(15)
C2 .045(3) .050(3) .059(4) -.014(3) -.010(2) -.001(3)
C3 .051(4) .063(4) .048(3) -.005(3) .010(2) .010(3)
N4 .040(2) .053(2) .036(2) .0023(17) .0024(17) .0016(17)
N5 .044(2) .043(2) .031(2) -.0016(18) -.0027(16) -.0017(17)
C6 .051(3) .033(2) .037(2) .001(3) .005(2) -.0050(17)

loop_
_atom_type_symbol
_atom_type_description
_atom_type_scat_dispersion_real
_atom_type_scat_dispersion_imag
_atom_type_scat_source
C C .0033 .0016 'International Tables Vol C Tables 4.2.6.8 and 6.1.1.4'
H H .0000 .0000 'International Tables Vol C Tables 4.2.6.8 and 6.1.1.4'
N N .0061 .0033 'International Tables Vol C Tables 4.2.6.8 and 6.1.1.4'
Zn Zn .2839 1.4301 'International Tables Vol C Tables 4.2.6.8 and 6.1.1.4'
I I -.4742 1.8119 'International Tables Vol C Tables 4.2.6.8 and 6.1.1.4'

loop_
_geom_angle_atom_site_label_1
_geom_angle_atom_site_label_2
_geom_angle_atom_site_label_3
_geom_angle_site_symmetry_1
_geom_angle_site_symmetry_3
_geom_angle
_geom_angle_publ_flag
I2 I1 I2 . 2_665 179.50(3) yes
N1 Zn N1 . 12_645 96.3(2) no
N1 Zn N5 . . 169.78(17) no
N1 Zn N5 12_645 . 92.31(13) no
N1 Zn N5 . 12_645 92.31(13) no
N1 Zn N5 12_645 12_645 169.78(17) no
N5 Zn N5 . 12_645 79.7(2) no
N1 Zn N4 . 12_645 92.76(16) no
N1 Zn N4 12_645 12_645 79.89(15) no
N5 Zn N4 . 12_645 94.14(15) no
N5 Zn N4 12_645 12_645 94.26(15) no
N1 Zn N4 . . 79.89(15) no
N1 Zn N4 12_645 . 92.76(16) no
N5 Zn N4 . . 94.26(15) no
N5 Zn N4 12_645 . 94.14(15) no
N4 Zn N4 12_645 . 169.1(2) no
C2 N1 Zn . . 109.0(3) no
N1 C2 C3 . . 109.9(4) no
N4 C3 C2 . . 109.4(5) no
C3 N4 Zn . . 107.4(3) no
C6 N5 Zn . . 108.4(3) no
N5 C6 C6 . 12_645 109.8(3) no

loop_
_geom_bond_atom_site_label_1
_geom_bond_atom_site_label_2
_geom_bond_site_symmetry_2
_geom_bond_distance
_geom_bond_publ_flag
I1 I2 . 2.9254(3) yes
I1 I2 2_665 2.9254(3) no
Zn N1 . 2.176(4) yes
Zn N1 12_645 2.176(4) no
Zn N5 . 2.193(4) yes
Zn N5 12_645 2.193(4) no
Zn N4 12_645 2.210(4) no
Zn N4 . 2.210(4) yes
N1 C2 . 1.472(6) no
C2 C3 . 1.509(7) no
C3 N4 . 1.464(7) no
N5 C6 . 1.474(6) no
C6 C6 12_645 1.492(8) no

loop_
_geom_hbond_atom_site_label_D
_geom_hbond_atom_site_label_H
_geom_hbond_atom_site_label_A
_geom_hbond_site_symmetry_A
_geom_hbond_distance_DH
_geom_hbond_distance_HA
_geom_hbond_distance_DA
_geom_hbond_angle_DHA
_geom_hbond_publ_flag
N1 H1A I3 . .90 3.04 3.855(4) 151 yes
N1 H1B I3 16_465 .90 2.92 3.767(4) 159 yes
N4 H4A I2 5 .90 2.96 3.765(4) 150 yes
